data_7057476
loop_
_publ_author_name
'Bai, Dong'
'Gao, Zhongzheng'
'Tao, Zhu'
'Xiao, Xin'
'Prior, Timothy J.'
'Wei, Gang'
'Liu, Qingyun'
'Redshaw, Carl'

_publ_section_title
;
 A study of the interaction between inverted cucurbit[6]uril and symmetric
 viologens
;
_journal_issue 13
_journal_name_full 'New Journal of Chemistry'
_journal_page_first 11085
_journal_paper_doi 10.1039/C8NJ01589A
_journal_volume 42
_journal_year 2018
_chemical_formula_moiety
;
 2(C36 H36 N24 O12), 2(C11 H17 N), 2(Cd Cl4), 19(O) [+ solvent] 
;
_chemical_formula_sum 'C94 H106 Cd2 Cl8 N50 O43'
_chemical_formula_weight 3132.68
_space_group_crystal_system monoclinic
_space_group_IT_number 15
_space_group_name_Hall '-C 2yc'
_space_group_name_H-M_alt 'C 1 2/c 1'
_symmetry_space_group_name_Hall '-C 2yc'
_symmetry_space_group_name_H-M 'C 1 2/c 1'
_atom_sites_solution_hydrogens geom
_audit_creation_method SHELXL-2018/1
_audit_update_record
;
2018-02-12 deposited with the CCDC.
2018-06-01 downloaded from the CCDC.
;
_cell_angle_alpha 90
_cell_angle_beta 111.814(2)
_cell_angle_gamma 90
_cell_formula_units_Z 4
_cell_length_a 23.0853(19)
_cell_length_b 24.898(2)
_cell_length_c 24.780(3)
_cell_measurement_reflns_used 9902
_cell_measurement_temperature 293(2)
_cell_measurement_theta_max 27.57
_cell_measurement_theta_min 0.77
_cell_volume 13223(2)
_computing_cell_refinement 'Bruker SAINT'
_computing_data_collection 'Bruker Apex II'
_computing_data_reduction 'Bruker SAINT'
_computing_structure_refinement 'SHELXL-2018/1 (Sheldrick, 2018)'
_computing_structure_solution SHELXS
_diffrn_ambient_temperature 293(2)
_diffrn_measured_fraction_theta_full 0.999
_diffrn_measured_fraction_theta_max 0.996
_diffrn_measurement_device_type 'Bruker SMART Apex II'
_diffrn_measurement_method \w-scans
_diffrn_radiation_type MoK\a
_diffrn_radiation_wavelength 0.71073
_diffrn_reflns_av_R_equivalents 0.0421
_diffrn_reflns_av_unetI/netI 0.0323
_diffrn_reflns_Laue_measured_fraction_full 0.999
_diffrn_reflns_Laue_measured_fraction_max 0.996
_diffrn_reflns_limit_h_max 30
_diffrn_reflns_limit_h_min -30
_diffrn_reflns_limit_k_max 32
_diffrn_reflns_limit_k_min -32
_diffrn_reflns_limit_l_max 32
_diffrn_reflns_limit_l_min -32
_diffrn_reflns_number 86705
_diffrn_reflns_point_group_measured_fraction_full 0.999
_diffrn_reflns_point_group_measured_fraction_max 0.996
_diffrn_reflns_theta_full 25.242
_diffrn_reflns_theta_max 27.573
_diffrn_reflns_theta_min 2.060
_diffrn_source 'sealed tube'
_exptl_absorpt_coefficient_mu 0.584
_exptl_absorpt_correction_T_max 0.252
_exptl_absorpt_correction_T_min 0.193
_exptl_absorpt_correction_type multi-scan
_exptl_absorpt_process_details SADABS
_exptl_crystal_colour colourless
_exptl_crystal_density_diffrn 1.574
_exptl_crystal_description block
_exptl_crystal_F_000 6384
_exptl_crystal_size_max 0.280
_exptl_crystal_size_mid 0.230
_exptl_crystal_size_min 0.220
_refine_diff_density_max 1.469
_refine_diff_density_min -0.710
_refine_diff_density_rms 0.101
_refine_ls_extinction_method none
_refine_ls_goodness_of_fit_ref 1.040
_refine_ls_hydrogen_treatment constr
_refine_ls_matrix_type full
_refine_ls_number_parameters 831
_refine_ls_number_reflns 15260
_refine_ls_number_restraints 8
_refine_ls_restrained_S_all 1.040
_refine_ls_R_factor_all 0.0933
_refine_ls_R_factor_gt 0.0608
_refine_ls_shift/su_max 0.002
_refine_ls_shift/su_mean 0.000
_refine_ls_structure_factor_coef Fsqd
_refine_ls_weighting_details 'w=1/[\s^2^(Fo^2^)+(0.1153P)^2^+38.4399P] where P=(Fo^2^+2Fc^2^)/3'
_refine_ls_weighting_scheme calc
_refine_ls_wR_factor_gt 0.1783
_refine_ls_wR_factor_ref 0.2117
_reflns_Friedel_coverage 0.000
_reflns_number_gt 10243
_reflns_number_total 15260
_reflns_threshold_expression 'I > 2\s(I)'
_cod_data_source_file c8nj01589a2.cif
_cod_data_source_block HV
_cod_depositor_comments 'Adding full bibliography for 7057475--7057477.cif.'
_cod_database_code 7057476
_shelx_shelxl_version_number 2018/1
_shelx_space_group_comment
;
The symmetry employed for this shelxl refinement is uniquely defined
by the following loop, which should always be used as a source of
symmetry information in preference to the above space-group names.
They are only intended as comments.
;

loop_
_space_group_symop_operation_xyz
'x, y, z'
'-x, y, -z+1/2'
'x+1/2, y+1/2, z'
'-x+1/2, y+1/2, -z+1/2'
'-x, -y, -z'
'x, -y, z-1/2'
'-x+1/2, -y+1/2, -z'
'x+1/2, -y+1/2, z-1/2'

loop_
_atom_site_label
_atom_site_type_symbol
_atom_site_fract_x
_atom_site_fract_y
_atom_site_fract_z
_atom_site_U_iso_or_equiv
_atom_site_adp_type
_atom_site_occupancy
_atom_site_site_symmetry_order
_atom_site_calc_flag
_atom_site_refinement_flags_posn
_atom_site_refinement_flags_adp
_atom_site_refinement_flags_occupancy
_atom_site_disorder_assembly
_atom_site_disorder_group
O1 O 0.31086(15) 0.52552(13) 0.59816(15) 0.0538(8) Uani 1 1 d . . . . .
O2 O 0.12472(16) 0.37716(14) 0.65090(16) 0.0603(9) Uani 1 1 d . . . . .
O3 O 0.23101(16) 0.64038(13) 0.62161(15) 0.0563(8) Uani 1 1 d . . . . .
O4 O 0.04716(16) 0.49148(13) 0.67540(15) 0.0574(8) Uani 1 1 d . . . . .
O5 O 0.27586(19) 0.69570(15) 0.75767(18) 0.0727(10) Uani 1 1 d . . . . .
O6 O 0.09596(17) 0.55299(15) 0.82091(16) 0.0629(9) Uani 1 1 d . . . . .
O7 O 0.39298(18) 0.63510(15) 0.86468(17) 0.0682(10) Uani 1 1 d . . . . .
O8 O 0.42223(14) 0.46864(13) 0.72124(14) 0.0512(7) Uani 1 1 d . . . . .
O9 O 0.21542(15) 0.49985(14) 0.93907(14) 0.0553(8) Uani 1 1 d . . . . .
O10 O 0.24751(17) 0.31848(13) 0.76463(15) 0.0590(8) Uani 1 1 d . . . . .
O11 O 0.33683(18) 0.35703(13) 0.94926(14) 0.0603(9) Uani 1 1 d . . . . .
O12 O 0.53203(13) 0.48720(14) 0.90775(14) 0.0553(8) Uani 1 1 d . . . . .
N25 N 0.28093(16) 0.43708(14) 0.59585(15) 0.0446(8) Uani 1 1 d . . . . .
N26 N 0.20892(16) 0.38026(14) 0.62230(15) 0.0429(8) Uani 1 1 d . . . . .
N27 N 0.13372(16) 0.44113(14) 0.58719(16) 0.0445(8) Uani 1 1 d . . . . .
N28 N 0.20772(16) 0.49999(14) 0.56738(15) 0.0431(8) Uani 1 1 d . . . . .
N29 N 0.15319(17) 0.57747(15) 0.58251(15) 0.0454(8) Uani 1 1 d . . . . .
N30 N 0.14100(18) 0.63993(14) 0.64135(17) 0.0490(8) Uani 1 1 d . . . . .
N31 N 0.07800(18) 0.51925(15) 0.60172(18) 0.0510(9) Uani 1 1 d . . . . .
N32 N 0.06936(17) 0.58021(15) 0.66377(16) 0.0464(8) Uani 1 1 d . . . . .
N33 N 0.10116(18) 0.62132(15) 0.75953(16) 0.0498(9) Uani 1 1 d . . . . .
N34 N 0.16305(19) 0.62519(16) 0.85289(16) 0.0517(9) Uani 1 1 d . . . . .
N35 N 0.1711(2) 0.68255(15) 0.73565(17) 0.0532(9) Uani 1 1 d . . . . .
N36 N 0.2335(2) 0.68446(16) 0.82794(18) 0.0573(10) Uani 1 1 d . . . . .
N37 N 0.31748(18) 0.64033(14) 0.90448(17) 0.0519(9) Uani 1 1 d . . . . .
N38 N 0.39026(17) 0.57746(14) 0.93573(15) 0.0440(8) Uani 1 1 d . . . . .
N39 N 0.24706(18) 0.58723(15) 0.93604(16) 0.0503(9) Uani 1 1 d . . . . .
N40 N 0.31866(17) 0.52285(14) 0.96571(15) 0.0437(8) Uani 1 1 d . . . . .
N41 N 0.29147(17) 0.32963(14) 0.69555(15) 0.0459(8) Uani 1 1 d . . . . .
N42 N 0.35269(18) 0.32975(14) 0.78886(15) 0.0465(8) Uani 1 1 d . . . . .
N43 N 0.36160(17) 0.39504(14) 0.67852(15) 0.0437(8) Uani 1 1 d . . . . .
N44 N 0.42805(16) 0.38858(15) 0.76961(15) 0.0440(8) Uani 1 1 d . . . . .
N45 N 0.36425(18) 0.38246(13) 0.87276(15) 0.0453(8) Uani 1 1 d . . . . .
N46 N 0.35535(18) 0.44520(13) 0.93204(15) 0.0449(8) Uani 1 1 d . . . . .
N47 N 0.44763(15) 0.43343(15) 0.85994(15) 0.0435(8) Uani 1 1 d . . . . .
N48 N 0.43650(15) 0.49785(14) 0.91672(15) 0.0421(7) Uani 1 1 d . . . . .
C1 C 0.27057(19) 0.49120(17) 0.58877(16) 0.0406(9) Uani 1 1 d . . . . .
C2 C 0.22333(19) 0.40614(17) 0.57661(17) 0.0410(9) Uani 1 1 d . . . . .
H2 H 0.221403 0.380791 0.545739 0.049 Uiso 1 1 calc R U . . .
C3 C 0.17284(19) 0.45001(16) 0.55432(17) 0.0412(9) Uani 1 1 d . . . . .
H3 H 0.149144 0.446289 0.512506 0.049 Uiso 1 1 calc R U . . .
C4 C 0.1532(2) 0.39759(17) 0.62330(19) 0.0445(9) Uani 1 1 d . . . . .
C5 C 0.1805(2) 0.55138(17) 0.54541(18) 0.0464(10) Uani 1 1 d . . . . .
H5A H 0.148493 0.546503 0.507087 0.056 Uiso 1 1 calc R U . . .
H5B H 0.212430 0.574547 0.541397 0.056 Uiso 1 1 calc R U . . .
C6 C 0.0739(2) 0.46733(19) 0.5742(2) 0.0522(11) Uani 1 1 d . . . . .
H6A H 0.054020 0.471798 0.532487 0.063 Uiso 1 1 calc R U . . .
H6B H 0.047466 0.444123 0.586683 0.063 Uiso 1 1 calc R U . . .
C7 C 0.1804(2) 0.62114(17) 0.61592(18) 0.0451(9) Uani 1 1 d . . . . .
C8 C 0.0899(2) 0.56899(18) 0.57830(19) 0.0466(9) Uani 1 1 d . . . . .
H8 H 0.060145 0.574645 0.538493 0.056 Uiso 1 1 calc R U . . .
C9 C 0.0817(2) 0.61232(18) 0.62072(19) 0.0468(10) Uani 1 1 d . . . . .
H9 H 0.047170 0.636826 0.600798 0.056 Uiso 1 1 calc R U . . .
C10 C 0.06342(19) 0.52662(18) 0.64986(19) 0.0461(9) Uani 1 1 d . . . . .
C11 C 0.1512(3) 0.68952(17) 0.6730(2) 0.0542(11) Uani 1 1 d . . . . .
H11A H 0.112843 0.710202 0.659314 0.065 Uiso 1 1 calc R U . . .
H11B H 0.182665 0.710065 0.664825 0.065 Uiso 1 1 calc R U . . .
C12 C 0.0497(2) 0.6030(2) 0.7082(2) 0.0493(10) Uani 1 1 d . . . . .
H12A H 0.026115 0.576192 0.719798 0.059 Uiso 1 1 calc R U . . .
H12B H 0.022073 0.633099 0.691669 0.059 Uiso 1 1 calc R U . . .
C13 C 0.2315(3) 0.68785(17) 0.7722(2) 0.0552(11) Uani 1 1 d . . . . .
C14 C 0.1287(2) 0.67435(17) 0.7657(2) 0.0501(10) Uani 1 1 d . . . . .
H14 H 0.096806 0.702539 0.756195 0.060 Uiso 1 1 calc R U . . .
C15 C 0.1728(2) 0.67672(18) 0.8304(2) 0.0517(11) Uani 1 1 d . . . . .
H15 H 0.161772 0.706441 0.850653 0.062 Uiso 1 1 calc R U . . .
C16 C 0.1183(2) 0.59490(19) 0.8121(2) 0.0500(10) Uani 1 1 d . . . . .
C17 C 0.2904(3) 0.69053(17) 0.8782(2) 0.0622(13) Uani 1 1 d . . . . .
H17A H 0.320590 0.709801 0.866838 0.075 Uiso 1 1 calc R U . . .
H17B H 0.281788 0.712146 0.906920 0.075 Uiso 1 1 calc R U . . .
C18 C 0.1860(2) 0.6120(2) 0.91426(19) 0.0556(12) Uani 1 1 d . . . . .
H18A H 0.187591 0.644606 0.936149 0.067 Uiso 1 1 calc R U . . .
H18B H 0.156580 0.587835 0.921225 0.067 Uiso 1 1 calc R U . . .
C19 C 0.3695(2) 0.61944(17) 0.89802(19) 0.0474(10) Uani 1 1 d . . . . .
C20 C 0.3051(2) 0.61625(18) 0.95195(19) 0.0502(10) Uani 1 1 d . . . . .
H20 H 0.309370 0.642554 0.982614 0.060 Uiso 1 1 calc R U . . .
C21 C 0.3557(2) 0.57116(16) 0.97402(17) 0.0428(9) Uani 1 1 d . . . . .
H21 H 0.382534 0.576339 1.014902 0.051 Uiso 1 1 calc R U . . .
C22 C 0.2558(2) 0.53306(18) 0.94551(17) 0.0447(9) Uani 1 1 d . . . . .
C23 C 0.4480(2) 0.55048(17) 0.94564(19) 0.0455(9) Uani 1 1 d . . . . .
H23A H 0.470322 0.545690 0.987073 0.055 Uiso 1 1 calc R U . . .
H23B H 0.473625 0.572145 0.930745 0.055 Uiso 1 1 calc R U . . .
C24 C 0.3450(2) 0.47014(16) 0.98062(17) 0.0424(9) Uani 1 1 d . . . . .
H24A H 0.316915 0.447940 0.992043 0.051 Uiso 1 1 calc R U . . .
H24B H 0.384263 0.472628 1.013475 0.051 Uiso 1 1 calc R U . . .
C25 C 0.37529(17) 0.47463(14) 0.89166(15) 0.0341(7) Uani 1 1 d . . . . .
H25 H 0.344185 0.501378 0.870015 0.041 Uiso 1 1 calc R U . . .
C26 C 0.38290(17) 0.43058(14) 0.85129(16) 0.0341(7) Uani 1 1 d . . . . .
H26 H 0.356335 0.437421 0.810647 0.041 Uiso 1 1 calc R U . . .
C27 C 0.3512(2) 0.39105(17) 0.92149(18) 0.0438(9) Uani 1 1 d . . . . .
C28 C 0.47752(18) 0.47444(17) 0.89555(16) 0.0409(9) Uani 1 1 d . . . . .
C29 C 0.3702(2) 0.32907(16) 0.85122(18) 0.0491(10) Uani 1 1 d . . . . .
H29A H 0.412944 0.316811 0.869476 0.059 Uiso 1 1 calc R U . . .
H29B H 0.343585 0.304138 0.861417 0.059 Uiso 1 1 calc R U . . .
C30 C 0.47528(19) 0.4039(2) 0.82434(18) 0.0475(10) Uani 1 1 d . . . . .
H30A H 0.506183 0.426306 0.817355 0.057 Uiso 1 1 calc R U . . .
H30B H 0.496144 0.372071 0.845033 0.057 Uiso 1 1 calc R U . . .
C31 C 0.3960(2) 0.33734(17) 0.75913(18) 0.0456(9) Uani 1 1 d . . . . .
H31 H 0.425437 0.307341 0.766485 0.055 Uiso 1 1 calc R U . . .
C32 C 0.3528(2) 0.34027(16) 0.69452(17) 0.0417(9) Uani 1 1 d . . . . .
H32 H 0.364368 0.313814 0.671003 0.050 Uiso 1 1 calc R U . . .
C33 C 0.2922(2) 0.32584(15) 0.75122(19) 0.0447(9) Uani 1 1 d . . . . .
C34 C 0.40517(18) 0.42273(18) 0.72319(18) 0.0416(9) Uani 1 1 d . . . . .
C35 C 0.2342(2) 0.32809(16) 0.64487(19) 0.0457(9) Uani 1 1 d . . . . .
H35A H 0.203078 0.308510 0.654684 0.055 Uiso 1 1 calc R U . . .
H35B H 0.241656 0.308250 0.614414 0.055 Uiso 1 1 calc R U . . .
C36 C 0.34255(19) 0.41365(18) 0.61872(18) 0.0443(9) Uani 1 1 d . . . . .
H36A H 0.372440 0.440105 0.616527 0.053 Uiso 1 1 calc R U . . .
H36B H 0.343816 0.383552 0.594321 0.053 Uiso 1 1 calc R U . . .
N49A N 0.1686(5) 0.3284(4) 0.8777(5) 0.0620(9) Uiso 0.5 1 d . U P A 1
C73A C 0.1930(5) 0.3095(4) 0.9756(5) 0.0620(9) Uiso 0.5 1 d . U P A 1
H73A H 0.189384 0.317877 1.010769 0.074 Uiso 0.5 1 calc R U P A 1
C74A C 0.1647(6) 0.3407(5) 0.9276(5) 0.0620(9) Uiso 0.5 1 d . U P A 1
H74A H 0.142466 0.371077 0.930362 0.074 Uiso 0.5 1 calc R U P A 1
C75A C 0.2268(6) 0.2655(6) 0.9710(6) 0.0620(9) Uiso 0.5 1 d . U P A 1
N49B N 0.1860(5) 0.3373(4) 0.8828(5) 0.0620(9) Uiso 0.5 1 d . U P A 2
C73B C 0.2236(6) 0.3222(5) 0.9844(5) 0.0620(9) Uiso 0.5 1 d . U P A 2
H73B H 0.229534 0.335148 1.021256 0.074 Uiso 0.5 1 calc R U P A 2
C74B C 0.1958(5) 0.3545(5) 0.9370(5) 0.0620(9) Uiso 0.5 1 d . U P A 2
H74B H 0.183451 0.389004 0.942400 0.074 Uiso 0.5 1 calc R U P A 2
C75B C 0.2435(6) 0.2700(6) 0.9783(6) 0.0620(9) Uiso 0.5 1 d . U P A 2
C76 C 0.2320(4) 0.2541(2) 0.9193(3) 0.0740(17) Uani 1 1 d . . . . .
H76 H 0.254549 0.224411 0.915414 0.089 Uiso 1 1 calc R U . A 1
C77 C 0.2035(3) 0.2869(2) 0.8735(3) 0.0775(17) Uani 1 1 d . . . . .
H77 H 0.208336 0.280529 0.838446 0.093 Uiso 1 1 calc R U . A 1
C78 C 0.1492(3) 0.3701(3) 0.8296(3) 0.0873(19) Uani 1 1 d D . . . .
H78A H 0.112996 0.388802 0.831254 0.105 Uiso 1 1 calc R U . A 1
H78B H 0.135669 0.351146 0.792775 0.105 Uiso 1 1 calc R U . A 1
C79 C 0.1962(3) 0.4123(2) 0.8285(2) 0.0757(16) Uani 1 1 d D . . . .
H79A H 0.211372 0.431325 0.865284 0.091 Uiso 1 1 calc R U . . .
H79B H 0.231573 0.394805 0.823730 0.091 Uiso 1 1 calc R U . . .
C80 C 0.1684(3) 0.4517(3) 0.7803(3) 0.0807(17) Uani 1 1 d D . . . .
H80A H 0.129572 0.464616 0.782201 0.097 Uiso 1 1 calc R U . B 1
H80B H 0.158083 0.432664 0.743738 0.097 Uiso 1 1 calc R U . B 1
C81A C 0.2094(5) 0.5019(5) 0.7791(5) 0.0797(15) Uiso 0.616(10) 1 d D U P C 1
H81A H 0.183174 0.533529 0.767589 0.096 Uiso 0.616(10) 1 calc R U P C 1
H81B H 0.240436 0.508056 0.817621 0.096 Uiso 0.616(10) 1 calc R U P C 1
C82A C 0.2404(6) 0.4926(5) 0.7379(5) 0.0877(16) Uiso 0.616(10) 1 d D U P C 1
H82A H 0.208825 0.487837 0.699354 0.105 Uiso 0.616(10) 1 calc R U P C 1
H82B H 0.264135 0.459467 0.748360 0.105 Uiso 0.616(10) 1 calc R U P C 1
C83A C 0.2833(7) 0.5368(6) 0.7358(8) 0.0941(17) Uiso 0.616(10) 1 d D U P C 1
H83A H 0.301808 0.527960 0.708042 0.141 Uiso 0.616(10) 1 calc R U P C 1
H83B H 0.260104 0.569618 0.724415 0.141 Uiso 0.616(10) 1 calc R U P C 1
H83C H 0.315481 0.541213 0.773481 0.141 Uiso 0.616(10) 1 calc R U P C 1
C81B C 0.2260(7) 0.4764(8) 0.7791(8) 0.0797(15) Uiso 0.384(10) 1 d D U P C 2
H81C H 0.251389 0.448239 0.772172 0.096 Uiso 0.384(10) 1 calc R U P C 2
H81D H 0.249042 0.491164 0.817308 0.096 Uiso 0.384(10) 1 calc R U P C 2
C82B C 0.2183(9) 0.5194(8) 0.7356(8) 0.0877(16) Uiso 0.384(10) 1 d D U P C 2
H82C H 0.187603 0.544875 0.738157 0.105 Uiso 0.384(10) 1 calc R U P C 2
H82D H 0.201675 0.503516 0.697098 0.105 Uiso 0.384(10) 1 calc R U P C 2
C83B C 0.2760(10) 0.5493(9) 0.7416(13) 0.0941(17) Uiso 0.384(10) 1 d D U P C 2
H83D H 0.266505 0.576178 0.711722 0.141 Uiso 0.384(10) 1 calc R U P C 2
H83E H 0.292292 0.566299 0.779013 0.141 Uiso 0.384(10) 1 calc R U P C 2
H83F H 0.306396 0.524848 0.737863 0.141 Uiso 0.384(10) 1 calc R U P C 2
Cd1 Cd 0.42379(2) 0.74975(2) 1.06339(2) 0.04738(12) Uani 1 1 d . . . . .
Cl1A Cl 0.4744(3) 0.7575(2) 1.1722(2) 0.0463(9) Uani 0.70(2) 1 d . . P D 1
Cl1B Cl 0.4852(5) 0.7627(5) 1.1634(4) 0.0463(9) Uani 0.30(2) 1 d . . P D 2
Cl2 Cl 0.31708(5) 0.72408(5) 1.05362(5) 0.0519(3) Uani 1 1 d . . . . .
Cl3 Cl 0.47187(6) 0.67425(5) 1.02956(6) 0.0671(4) Uani 1 1 d . . . . .
Cl4B Cl 0.4228(2) 0.83897(16) 1.0164(2) 0.0591(8) Uani 0.781(14) 1 d . . P D 2
Cl4A Cl 0.4049(6) 0.8271(5) 1.0013(6) 0.0591(8) Uani 0.219(14) 1 d . . P D 1
O2W O 0.000000 0.4392(3) 0.750000 0.115(2) Uiso 1 2 d S . P . .
O1W O 0.0835(3) 0.5276(3) 0.4083(3) 0.1233(19) Uiso 1 1 d . . . . .
O3W O 0.4205(4) 0.5823(4) 0.6518(4) 0.186(3) Uiso 1 1 d . . . . .
O4W O 0.0123(6) 0.3598(5) 0.6728(5) 0.239(5) Uiso 1 1 d . . . . .
O5W O -0.0428(4) 0.0586(3) 0.7992(4) 0.174(3) Uiso 1 1 d . . . . .
O8W O 0.3984(6) 0.2345(5) 0.9574(6) 0.234(5) Uiso 1 1 d . . . . .
O9W O 0.4620(7) 0.1483(6) 1.0385(6) 0.292(7) Uiso 1 1 d . . . . .
O6W O 0.1191(7) 0.2687(5) 0.7056(6) 0.252(5) Uiso 1 1 d . . . . .
O7W O 0.1339(7) 0.1564(6) 0.7862(7) 0.297(7) Uiso 1 1 d . . . . .
O10W O 0.3947(10) 0.3333(8) 1.0655(9) 0.393(10) Uiso 1 1 d . . . . .

loop_
_atom_site_aniso_label
_atom_site_aniso_U_11
_atom_site_aniso_U_22
_atom_site_aniso_U_33
_atom_site_aniso_U_23
_atom_site_aniso_U_13
_atom_site_aniso_U_12
O1 0.0523(18) 0.0522(18) 0.0603(19) 0.0002(15) 0.0248(15) -0.0107(14)
O2 0.063(2) 0.0549(19) 0.077(2) -0.0016(17) 0.0412(19) -0.0070(16)
O3 0.065(2) 0.0490(17) 0.061(2) 0.0011(15) 0.0310(17) -0.0088(15)
O4 0.0554(19) 0.0565(19) 0.069(2) 0.0092(16) 0.0330(17) -0.0012(15)
O5 0.076(2) 0.059(2) 0.091(3) 0.0074(19) 0.040(2) -0.0091(19)
O6 0.064(2) 0.066(2) 0.065(2) 0.0171(17) 0.0300(18) 0.0052(17)
O7 0.074(2) 0.065(2) 0.070(2) 0.0190(18) 0.031(2) 0.0012(18)
O8 0.0461(16) 0.0505(18) 0.0592(19) -0.0077(14) 0.0221(14) -0.0075(14)
O9 0.0503(18) 0.066(2) 0.0560(19) 0.0076(16) 0.0278(15) 0.0007(16)
O10 0.071(2) 0.0534(19) 0.063(2) -0.0030(15) 0.0376(18) -0.0141(16)
O11 0.093(3) 0.0443(17) 0.0551(19) 0.0066(14) 0.0411(19) -0.0092(17)
O12 0.0350(15) 0.077(2) 0.0511(18) -0.0108(16) 0.0122(13) -0.0066(15)
N25 0.0404(18) 0.0458(19) 0.0469(19) -0.0028(15) 0.0154(15) -0.0039(15)
N26 0.0467(19) 0.0414(18) 0.0437(18) -0.0045(14) 0.0203(15) -0.0044(15)
N27 0.0399(18) 0.0479(19) 0.0476(19) -0.0084(15) 0.0183(15) -0.0060(15)
N28 0.0467(19) 0.0428(18) 0.0416(18) -0.0008(14) 0.0185(15) -0.0044(15)
N29 0.048(2) 0.0476(19) 0.0440(19) -0.0013(15) 0.0216(16) -0.0003(16)
N30 0.063(2) 0.0380(18) 0.054(2) -0.0007(16) 0.0306(19) 0.0001(16)
N31 0.056(2) 0.046(2) 0.061(2) -0.0035(17) 0.0332(19) 0.0017(17)
N32 0.051(2) 0.048(2) 0.046(2) 0.0035(16) 0.0242(16) 0.0054(16)
N33 0.058(2) 0.048(2) 0.046(2) 0.0029(16) 0.0218(17) 0.0082(17)
N34 0.061(2) 0.054(2) 0.043(2) 0.0013(16) 0.0226(18) 0.0102(18)
N35 0.067(3) 0.047(2) 0.050(2) 0.0004(17) 0.0267(19) 0.0029(18)
N36 0.065(3) 0.044(2) 0.057(2) 0.0071(17) 0.015(2) 0.0064(18)
N37 0.057(2) 0.0358(18) 0.057(2) 0.0052(16) 0.0137(18) 0.0058(16)
N38 0.050(2) 0.0378(17) 0.0419(18) -0.0022(14) 0.0149(15) 0.0000(15)
N39 0.054(2) 0.051(2) 0.048(2) 0.0023(16) 0.0221(17) 0.0134(17)
N40 0.0471(19) 0.0429(18) 0.0424(18) -0.0032(14) 0.0181(15) 0.0059(15)
N41 0.052(2) 0.0430(18) 0.0439(19) -0.0016(15) 0.0190(16) -0.0013(15)
N42 0.061(2) 0.0401(18) 0.0417(19) -0.0017(15) 0.0221(17) 0.0013(16)
N43 0.0476(19) 0.0440(18) 0.0389(17) -0.0033(14) 0.0152(15) -0.0026(15)
N44 0.0411(18) 0.051(2) 0.0410(18) -0.0055(15) 0.0168(15) 0.0000(15)
N45 0.064(2) 0.0324(16) 0.0468(19) -0.0013(14) 0.0292(17) -0.0014(15)
N46 0.066(2) 0.0374(17) 0.0418(18) 0.0006(14) 0.0325(17) -0.0039(16)
N47 0.0350(17) 0.053(2) 0.0434(18) -0.0100(15) 0.0160(14) 0.0002(15)
N48 0.0377(17) 0.0441(18) 0.0438(18) -0.0096(15) 0.0145(14) -0.0038(14)
C1 0.045(2) 0.049(2) 0.0308(18) -0.0013(16) 0.0176(16) -0.0046(18)
C2 0.043(2) 0.046(2) 0.0342(19) -0.0095(16) 0.0140(16) -0.0048(17)
C3 0.043(2) 0.047(2) 0.0341(19) -0.0097(16) 0.0142(16) -0.0052(17)
C4 0.049(2) 0.041(2) 0.046(2) -0.0103(17) 0.0213(19) -0.0100(18)
C5 0.056(2) 0.050(2) 0.038(2) 0.0044(18) 0.0235(19) 0.0037(19)
C6 0.041(2) 0.054(3) 0.060(3) -0.010(2) 0.017(2) -0.0060(19)
C7 0.057(3) 0.041(2) 0.042(2) 0.0094(17) 0.0235(19) 0.0025(19)
C8 0.046(2) 0.052(2) 0.040(2) 0.0021(18) 0.0132(18) 0.0056(19)
C9 0.048(2) 0.048(2) 0.047(2) 0.0103(18) 0.0208(19) 0.0123(19)
C10 0.036(2) 0.052(2) 0.050(2) 0.0051(19) 0.0155(18) 0.0064(18)
C11 0.081(3) 0.035(2) 0.053(3) 0.0064(18) 0.032(2) 0.006(2)
C12 0.043(2) 0.060(3) 0.050(2) 0.001(2) 0.0235(19) 0.008(2)
C13 0.070(3) 0.029(2) 0.068(3) 0.0051(19) 0.028(3) 0.007(2)
C14 0.062(3) 0.041(2) 0.051(2) 0.0050(19) 0.025(2) 0.016(2)
C15 0.064(3) 0.042(2) 0.047(2) -0.0014(18) 0.017(2) 0.021(2)
C16 0.054(3) 0.056(3) 0.048(2) 0.008(2) 0.029(2) 0.017(2)
C17 0.070(3) 0.030(2) 0.072(3) 0.002(2) 0.009(3) 0.002(2)
C18 0.061(3) 0.072(3) 0.039(2) 0.006(2) 0.026(2) 0.024(2)
C19 0.054(3) 0.036(2) 0.046(2) -0.0020(17) 0.012(2) -0.0058(18)
C20 0.064(3) 0.043(2) 0.040(2) -0.0130(18) 0.015(2) 0.006(2)
C21 0.050(2) 0.043(2) 0.0318(19) -0.0060(16) 0.0108(17) 0.0038(17)
C22 0.052(2) 0.057(2) 0.0308(19) -0.0026(17) 0.0219(18) 0.004(2)
C23 0.043(2) 0.042(2) 0.047(2) -0.0065(18) 0.0118(18) -0.0053(17)
C24 0.051(2) 0.044(2) 0.0335(19) 0.0005(16) 0.0182(17) 0.0040(18)
C25 0.0376(19) 0.0336(18) 0.0320(17) 0.0006(14) 0.0142(15) -0.0012(14)
C26 0.0359(18) 0.0343(18) 0.0329(18) 0.0008(14) 0.0138(15) 0.0016(14)
C27 0.053(2) 0.042(2) 0.038(2) 0.0005(17) 0.0192(18) -0.0017(18)
C28 0.037(2) 0.051(2) 0.0310(18) 0.0005(16) 0.0089(15) 0.0014(17)
C29 0.073(3) 0.033(2) 0.042(2) 0.0000(16) 0.022(2) 0.0046(19)
C30 0.036(2) 0.065(3) 0.043(2) -0.009(2) 0.0159(17) 0.0049(19)
C31 0.053(2) 0.041(2) 0.043(2) -0.0038(17) 0.0177(19) 0.0106(18)
C32 0.049(2) 0.040(2) 0.039(2) -0.0048(16) 0.0201(18) 0.0041(17)
C33 0.061(3) 0.0274(18) 0.051(2) -0.0051(16) 0.027(2) -0.0027(17)
C34 0.0329(19) 0.053(2) 0.044(2) -0.0093(18) 0.0201(17) 0.0017(17)
C35 0.051(2) 0.037(2) 0.050(2) -0.0106(18) 0.021(2) -0.0087(18)
C36 0.044(2) 0.052(2) 0.043(2) -0.0009(18) 0.0222(18) -0.0020(18)
C76 0.111(5) 0.054(3) 0.072(4) 0.004(3) 0.051(4) 0.021(3)
C77 0.111(5) 0.061(3) 0.067(4) 0.000(3) 0.041(3) 0.012(3)
C78 0.097(5) 0.084(4) 0.076(4) 0.022(3) 0.027(4) 0.026(4)
C79 0.082(4) 0.073(4) 0.059(3) -0.004(3) 0.011(3) 0.027(3)
C80 0.070(4) 0.099(5) 0.068(4) 0.009(3) 0.020(3) 0.001(3)
Cd1 0.0481(2) 0.04631(19) 0.04214(19) 0.00233(13) 0.01029(14) 0.00171(13)
Cl1A 0.0407(15) 0.0633(11) 0.0309(13) -0.0065(10) 0.0086(9) -0.0053(11)
Cl1B 0.0407(15) 0.0633(11) 0.0309(13) -0.0065(10) 0.0086(9) -0.0053(11)
Cl2 0.0514(6) 0.0577(6) 0.0453(6) -0.0067(5) 0.0164(5) -0.0044(5)
Cl3 0.0626(7) 0.0634(7) 0.0622(7) -0.0237(6) 0.0080(6) 0.0139(6)
Cl4B 0.0514(17) 0.0478(13) 0.0760(17) 0.0273(12) 0.0212(14) 0.0035(12)
Cl4A 0.0514(17) 0.0478(13) 0.0760(17) 0.0273(12) 0.0212(14) 0.0035(12)

loop_
_atom_type_symbol
_atom_type_description
_atom_type_scat_dispersion_real
_atom_type_scat_dispersion_imag
_atom_type_scat_source
C C 0.0033 0.0016 'International Tables Vol C Tables 4.2.6.8 and 6.1.1.4'
H H 0.0000 0.0000 'International Tables Vol C Tables 4.2.6.8 and 6.1.1.4'
Cd Cd -0.8075 1.2024 'International Tables Vol C Tables 4.2.6.8 and 6.1.1.4'
Cl Cl 0.1484 0.1585 'International Tables Vol C Tables 4.2.6.8 and 6.1.1.4'
N N 0.0061 0.0033 'International Tables Vol C Tables 4.2.6.8 and 6.1.1.4'
O O 0.0106 0.0060 'International Tables Vol C Tables 4.2.6.8 and 6.1.1.4'

loop_
_geom_angle_atom_site_label_1
_geom_angle_atom_site_label_2
_geom_angle_atom_site_label_3
_geom_angle
_geom_angle_site_symmetry_1
_geom_angle_site_symmetry_3
C1 N25 C36 123.2(4) . .
C1 N25 C2 112.6(3) . .
C36 N25 C2 124.2(3) . .
C4 N26 C2 111.5(3) . .
C4 N26 C35 121.5(4) . .
C2 N26 C35 121.7(3) . .
C4 N27 C3 111.6(3) . .
C4 N27 C6 123.7(4) . .
C3 N27 C6 123.4(4) . .
C1 N28 C5 122.7(4) . .
C1 N28 C3 111.8(3) . .
C5 N28 C3 123.3(4) . .
C7 N29 C8 112.7(3) . .
C7 N29 C5 122.0(4) . .
C8 N29 C5 123.9(4) . .
C7 N30 C11 123.0(4) . .
C7 N30 C9 112.3(4) . .
C11 N30 C9 123.0(4) . .
C10 N31 C8 112.5(4) . .
C10 N31 C6 122.4(4) . .
C8 N31 C6 124.7(4) . .
C10 N32 C9 112.4(4) . .
C10 N32 C12 122.7(4) . .
C9 N32 C12 123.1(4) . .
C16 N33 C14 112.0(4) . .
C16 N33 C12 122.1(4) . .
C14 N33 C12 124.1(4) . .
C16 N34 C15 112.7(4) . .
C16 N34 C18 122.0(4) . .
C15 N34 C18 123.8(4) . .
C13 N35 C14 113.2(4) . .
C13 N35 C11 122.6(4) . .
C14 N35 C11 124.0(4) . .
C13 N36 C15 112.5(4) . .
C13 N36 C17 123.0(5) . .
C15 N36 C17 124.5(4) . .
C19 N37 C17 121.9(4) . .
C19 N37 C20 112.7(4) . .
C17 N37 C20 123.1(4) . .
C19 N38 C23 123.1(4) . .
C19 N38 C21 113.0(4) . .
C23 N38 C21 122.6(3) . .
C22 N39 C20 112.6(4) . .
C22 N39 C18 122.9(4) . .
C20 N39 C18 124.5(4) . .
C22 N40 C24 123.5(4) . .
C22 N40 C21 112.8(3) . .
C24 N40 C21 123.6(3) . .
C33 N41 C35 122.3(4) . .
C33 N41 C32 112.5(4) . .
C35 N41 C32 125.0(3) . .
C33 N42 C29 122.6(4) . .
C33 N42 C31 112.6(3) . .
C29 N42 C31 124.8(4) . .
C34 N43 C32 112.7(3) . .
C34 N43 C36 121.0(4) . .
C32 N43 C36 123.7(3) . .
C34 N44 C30 123.2(4) . .
C34 N44 C31 112.6(3) . .
C30 N44 C31 124.0(4) . .
C27 N45 C26 113.0(3) . .
C27 N45 C29 123.2(3) . .
C26 N45 C29 122.8(3) . .
C27 N46 C25 112.6(3) . .
C27 N46 C24 123.9(3) . .
C25 N46 C24 123.4(3) . .
C28 N47 C26 112.6(3) . .
C28 N47 C30 122.6(3) . .
C26 N47 C30 123.4(3) . .
C28 N48 C25 111.8(3) . .
C28 N48 C23 122.7(3) . .
C25 N48 C23 122.6(3) . .
O1 C1 N28 125.9(4) . .
O1 C1 N25 125.5(4) . .
N28 C1 N25 108.5(3) . .
N26 C2 N25 115.3(3) . .
N26 C2 C3 103.5(3) . .
N25 C2 C3 102.7(3) . .
N26 C2 H2 111.6 . .
N25 C2 H2 111.6 . .
C3 C2 H2 111.6 . .
N27 C3 N28 114.7(3) . .
N27 C3 C2 103.8(3) . .
N28 C3 C2 104.2(3) . .
N27 C3 H3 111.2 . .
N28 C3 H3 111.2 . .
C2 C3 H3 111.2 . .
O2 C4 N26 125.8(4) . .
O2 C4 N27 125.4(4) . .
N26 C4 N27 108.7(4) . .
N28 C5 N29 113.0(3) . .
N28 C5 H5A 109.0 . .
N29 C5 H5A 109.0 . .
N28 C5 H5B 109.0 . .
N29 C5 H5B 109.0 . .
H5A C5 H5B 107.8 . .
N31 C6 N27 114.0(4) . .
N31 C6 H6A 108.8 . .
N27 C6 H6A 108.8 . .
N31 C6 H6B 108.8 . .
N27 C6 H6B 108.8 . .
H6A C6 H6B 107.6 . .
O3 C7 N30 125.8(4) . .
O3 C7 N29 125.8(4) . .
N30 C7 N29 108.4(4) . .
N31 C8 N29 115.9(4) . .
N31 C8 C9 103.6(3) . .
N29 C8 C9 102.8(3) . .
N31 C8 H8 111.3 . .
N29 C8 H8 111.3 . .
C9 C8 H8 111.3 . .
N32 C9 N30 115.1(4) . .
N32 C9 C8 102.7(3) . .
N30 C9 C8 103.4(3) . .
N32 C9 H9 111.7 . .
N30 C9 H9 111.7 . .
C8 C9 H9 111.7 . .
O4 C10 N31 125.5(4) . .
O4 C10 N32 126.1(4) . .
N31 C10 N32 108.4(4) . .
N30 C11 N35 113.8(4) . .
N30 C11 H11A 108.8 . .
N35 C11 H11A 108.8 . .
N30 C11 H11B 108.8 . .
N35 C11 H11B 108.8 . .
H11A C11 H11B 107.7 . .
N32 C12 N33 113.6(4) . .
N32 C12 H12A 108.8 . .
N33 C12 H12A 108.8 . .
N32 C12 H12B 108.8 . .
N33 C12 H12B 108.8 . .
H12A C12 H12B 107.7 . .
O5 C13 N35 125.8(5) . .
O5 C13 N36 126.2(5) . .
N35 C13 N36 108.0(4) . .
N35 C14 N33 115.4(4) . .
N35 C14 C15 102.5(4) . .
N33 C14 C15 103.7(4) . .
N35 C14 H14 111.5 . .
N33 C14 H14 111.5 . .
C15 C14 H14 111.5 . .
N36 C15 N34 115.3(4) . .
N36 C15 C14 103.8(4) . .
N34 C15 C14 103.2(4) . .
N36 C15 H15 111.3 . .
N34 C15 H15 111.3 . .
C14 C15 H15 111.3 . .
O6 C16 N34 126.3(4) . .
O6 C16 N33 125.8(5) . .
N34 C16 N33 107.9(4) . .
N37 C17 N36 113.7(4) . .
N37 C17 H17A 108.8 . .
N36 C17 H17A 108.8 . .
N37 C17 H17B 108.8 . .
N36 C17 H17B 108.8 . .
H17A C17 H17B 107.7 . .
N39 C18 N34 114.5(3) . .
N39 C18 H18A 108.6 . .
N34 C18 H18A 108.6 . .
N39 C18 H18B 108.6 . .
N34 C18 H18B 108.6 . .
H18A C18 H18B 107.6 . .
O7 C19 N38 125.6(4) . .
O7 C19 N37 126.3(4) . .
N38 C19 N37 108.1(4) . .
N37 C20 N39 115.5(4) . .
N37 C20 C21 103.6(3) . .
N39 C20 C21 103.5(3) . .
N37 C20 H20 111.2 . .
N39 C20 H20 111.2 . .
C21 C20 H20 111.2 . .
N40 C21 N38 115.8(3) . .
N40 C21 C20 102.8(3) . .
N38 C21 C20 102.3(3) . .
N40 C21 H21 111.7 . .
N38 C21 H21 111.7 . .
C20 C21 H21 111.7 . .
O9 C22 N39 126.4(4) . .
O9 C22 N40 125.4(4) . .
N39 C22 N40 108.2(4) . .
N38 C23 N48 110.4(3) . .
N38 C23 H23A 109.6 . .
N48 C23 H23A 109.6 . .
N38 C23 H23B 109.6 . .
N48 C23 H23B 109.6 . .
H23A C23 H23B 108.1 . .
N40 C24 N46 111.2(3) . .
N40 C24 H24A 109.4 . .
N46 C24 H24A 109.4 . .
N40 C24 H24B 109.4 . .
N46 C24 H24B 109.4 . .
H24A C24 H24B 108.0 . .
N48 C25 N46 114.8(3) . .
N48 C25 C26 103.7(3) . .
N46 C25 C26 103.4(3) . .
N48 C25 H25 111.5 . .
N46 C25 H25 111.5 . .
C26 C25 H25 111.5 . .
N47 C26 N45 115.2(3) . .
N47 C26 C25 103.5(3) . .
N45 C26 C25 103.3(3) . .
N47 C26 H26 111.4 . .
N45 C26 H26 111.4 . .
C25 C26 H26 111.4 . .
O11 C27 N45 126.1(4) . .
O11 C27 N46 126.4(4) . .
N45 C27 N46 107.5(3) . .
O12 C28 N47 125.7(4) . .
O12 C28 N48 126.1(4) . .
N47 C28 N48 108.2(3) . .
N42 C29 N45 110.7(3) . .
N42 C29 H29A 109.5 . .
N45 C29 H29A 109.5 . .
N42 C29 H29B 109.5 . .
N45 C29 H29B 109.5 . .
H29A C29 H29B 108.1 . .
N44 C30 N47 110.7(3) . .
N44 C30 H30A 109.5 . .
N47 C30 H30A 109.5 . .
N44 C30 H30B 109.5 . .
N47 C30 H30B 109.5 . .
H30A C30 H30B 108.1 . .
N44 C31 N42 115.1(3) . .
N44 C31 C32 103.6(3) . .
N42 C31 C32 103.3(3) . .
N44 C31 H31 111.4 . .
N42 C31 H31 111.4 . .
C32 C31 H31 111.4 . .
N41 C32 N43 114.3(3) . .
N41 C32 C31 103.4(3) . .
N43 C32 C31 103.0(3) . .
N41 C32 H32 111.8 . .
N43 C32 H32 111.8 . .
C31 C32 H32 111.8 . .
O10 C33 N42 125.7(4) . .
O10 C33 N41 126.3(4) . .
N42 C33 N41 107.9(4) . .
O8 C34 N44 126.0(4) . .
O8 C34 N43 126.2(4) . .
N44 C34 N43 107.7(4) . .
N41 C35 N26 114.7(3) . .
N41 C35 H35A 108.6 . .
N26 C35 H35A 108.6 . .
N41 C35 H35B 108.6 . .
N26 C35 H35B 108.6 . .
H35A C35 H35B 107.6 . .
N25 C36 N43 114.1(3) . .
N25 C36 H36A 108.7 . .
N43 C36 H36A 108.7 . .
N25 C36 H36B 108.7 . .
N43 C36 H36B 108.7 . .
H36A C36 H36B 107.6 . .
C74A N49A C77 120.7(10) . .
C74A N49A C78 118.4(10) . .
C77 N49A C78 118.6(9) . .
C74A C73A C75A 118.9(12) . .
C74A C73A H73A 120.5 . .
C75A C73A H73A 120.5 . .
N49A C74A C73A 120.6(11) . .
N49A C74A H74A 119.7 . .
C73A C74A H74A 119.7 . .
C76 C75A C73A 119.6(12) . .
C76 C75A C75A 118.3(15) . 7_557
C73A C75A C75A 120.7(16) . 7_557
C74B N49B C77 120.7(10) . .
C74B N49B C78 121.9(10) . .
C77 N49B C78 117.1(9) . .
C74B C73B C75B 121.3(12) . .
C74B C73B H73B 119.4 . .
C75B C73B H73B 119.4 . .
N49B C74B C73B 121.3(11) . .
N49B C74B H74B 119.3 . .
C73B C74B H74B 119.3 . .
C73B C75B C75B 123.8(18) . 7_557
C73B C75B C76 114.7(12) . .
C75B C75B C76 119.1(16) 7_557 .
C77 C76 C75A 118.6(8) . .
C77 C76 C75B 122.2(8) . .
C77 C76 H76 120.7 . .
C75A C76 H76 120.7 . .
N49A C77 C76 121.3(7) . .
C76 C77 N49B 119.8(7) . .
N49A C77 H77 119.3 . .
C76 C77 H77 119.3 . .
N49B C78 C79 102.4(6) . .
N49A C78 C79 118.9(6) . .
N49A C78 H78A 107.6 . .
C79 C78 H78A 107.6 . .
N49A C78 H78B 107.6 . .
C79 C78 H78B 107.6 . .
H78A C78 H78B 107.0 . .
C80 C79 C78 111.7(5) . .
C80 C79 H79A 109.3 . .
C78 C79 H79A 109.3 . .
C80 C79 H79B 109.3 . .
C78 C79 H79B 109.3 . .
H79A C79 H79B 107.9 . .
C81B C80 C79 99.6(8) . .
C79 C80 C81A 116.9(7) . .
C79 C80 H80A 108.1 . .
C81A C80 H80A 108.1 . .
C79 C80 H80B 108.1 . .
C81A C80 H80B 108.1 . .
H80A C80 H80B 107.3 . .
C82A C81A C80 109.9(9) . .
C82A C81A H81A 109.7 . .
C80 C81A H81A 109.7 . .
C82A C81A H81B 109.7 . .
C80 C81A H81B 109.7 . .
H81A C81A H81B 108.2 . .
C81A C82A C83A 114.2(11) . .
C81A C82A H82A 108.7 . .
C83A C82A H82A 108.7 . .
C81A C82A H82B 108.7 . .
C83A C82A H82B 108.7 . .
H82A C82A H82B 107.6 . .
C82A C83A H83A 109.5 . .
C82A C83A H83B 109.5 . .
H83A C83A H83B 109.5 . .
C82A C83A H83C 109.5 . .
H83A C83A H83C 109.5 . .
H83B C83A H83C 109.5 . .
C80 C81B C82B 116.8(14) . .
C80 C81B H81C 108.1 . .
C82B C81B H81C 108.1 . .
C80 C81B H81D 108.1 . .
C82B C81B H81D 108.1 . .
H81C C81B H81D 107.3 . .
C81B C82B C83B 115.4(18) . .
C81B C82B H82C 108.4 . .
C83B C82B H82C 108.4 . .
C81B C82B H82D 108.4 . .
C83B C82B H82D 108.4 . .
H82C C82B H82D 107.5 . .
C82B C83B H83D 109.5 . .
C82B C83B H83E 109.5 . .
H83D C83B H83E 109.5 . .
C82B C83B H83F 109.5 . .
H83D C83B H83F 109.5 . .
H83E C83B H83F 109.5 . .
Cl1B Cd1 Cl2 109.0(3) . .
Cl4A Cd1 Cl2 102.0(3) . .
Cl1B Cd1 Cl3 106.7(3) . .
Cl4A Cd1 Cl3 112.9(3) . .
Cl2 Cd1 Cl3 109.03(5) . .
Cl1B Cd1 Cl4B 105.3(3) . .
Cl2 Cd1 Cl4B 110.33(11) . .
Cl3 Cd1 Cl4B 116.29(8) . .
Cl4A Cd1 Cl1A 121.8(4) . .
Cl2 Cd1 Cl1A 100.01(19) . .
Cl3 Cd1 Cl1A 109.39(11) . .

loop_
_geom_bond_atom_site_label_1
_geom_bond_atom_site_label_2
_geom_bond_distance
_geom_bond_site_symmetry_2
O1 C1 1.220(5) .
O2 C4 1.222(5) .
O3 C7 1.221(5) .
O4 C10 1.218(5) .
O5 C13 1.221(6) .
O6 C16 1.219(6) .
O7 C19 1.209(6) .
O8 C34 1.216(5) .
O9 C22 1.211(5) .
O10 C33 1.209(5) .
O11 C27 1.213(5) .
O12 C28 1.222(5) .
N25 C1 1.368(5) .
N25 C36 1.444(5) .
N25 C2 1.455(5) .
N26 C4 1.365(5) .
N26 C2 1.445(5) .
N26 C35 1.448(5) .
N27 C4 1.371(6) .
N27 C3 1.440(5) .
N27 C6 1.451(6) .
N28 C1 1.365(5) .
N28 C5 1.440(5) .
N28 C3 1.452(5) .
N29 C7 1.370(6) .
N29 C8 1.442(6) .
N29 C5 1.447(5) .
N30 C7 1.367(6) .
N30 C11 1.435(6) .
N30 C9 1.444(6) .
N31 C10 1.367(6) .
N31 C8 1.436(6) .
N31 C6 1.448(6) .
N32 C10 1.372(6) .
N32 C9 1.444(5) .
N32 C12 1.454(5) .
N33 C16 1.380(6) .
N33 C14 1.449(6) .
N33 C12 1.454(6) .
N34 C16 1.372(6) .
N34 C15 1.450(6) .
N34 C18 1.450(6) .
N35 C13 1.359(7) .
N35 C14 1.447(6) .
N35 C11 1.456(6) .
N36 C13 1.367(7) .
N36 C15 1.438(7) .
N36 C17 1.443(6) .
N37 C19 1.371(6) .
N37 C17 1.440(6) .
N37 C20 1.440(6) .
N38 C19 1.365(5) .
N38 C23 1.429(6) .
N38 C21 1.458(5) .
N39 C22 1.371(6) .
N39 C20 1.443(6) .
N39 C18 1.446(6) .
N40 C22 1.373(6) .
N40 C24 1.436(5) .
N40 C21 1.445(6) .
N41 C33 1.377(6) .
N41 C35 1.447(6) .
N41 C32 1.450(6) .
N42 C33 1.365(6) .
N42 C29 1.445(5) .
N42 C31 1.458(6) .
N43 C34 1.373(5) .
N43 C32 1.455(5) .
N43 C36 1.456(5) .
N44 C34 1.369(6) .
N44 C30 1.441(5) .
N44 C31 1.449(6) .
N45 C27 1.366(5) .
N45 C26 1.440(5) .
N45 C29 1.458(5) .
N46 C27 1.370(5) .
N46 C25 1.447(5) .
N46 C24 1.452(5) .
N47 C28 1.358(5) .
N47 C26 1.430(5) .
N47 C30 1.464(5) .
N48 C28 1.371(5) .
N48 C25 1.437(5) .
N48 C23 1.470(5) .
C2 C3 1.542(6) .
C2 H2 0.9800 .
C3 H3 0.9800 .
C5 H5A 0.9700 .
C5 H5B 0.9700 .
C6 H6A 0.9700 .
C6 H6B 0.9700 .
C8 C9 1.565(6) .
C8 H8 0.9800 .
C9 H9 0.9800 .
C11 H11A 0.9700 .
C11 H11B 0.9700 .
C12 H12A 0.9700 .
C12 H12B 0.9700 .
C14 C15 1.549(6) .
C14 H14 0.9800 .
C15 H15 0.9800 .
C17 H17A 0.9700 .
C17 H17B 0.9700 .
C18 H18A 0.9700 .
C18 H18B 0.9700 .
C20 C21 1.565(6) .
C20 H20 0.9800 .
C21 H21 0.9800 .
C23 H23A 0.9700 .
C23 H23B 0.9700 .
C24 H24A 0.9700 .
C24 H24B 0.9700 .
C25 C26 1.538(5) .
C25 H25 0.9800 .
C26 H26 0.9800 .
C29 H29A 0.9700 .
C29 H29B 0.9700 .
C30 H30A 0.9700 .
C30 H30B 0.9700 .
C31 C32 1.542(6) .
C31 H31 0.9800 .
C32 H32 0.9800 .
C35 H35A 0.9700 .
C35 H35B 0.9700 .
C36 H36A 0.9700 .
C36 H36B 0.9700 .
N49A C74A 1.309(15) .
N49A C77 1.337(13) .
N49A C78 1.519(13) .
C73A C74A 1.368(15) .
C73A C75A 1.375(18) .
C73A H73A 0.9300 .
C74A H74A 0.9300 .
C75A C76 1.360(16) .
C75A C75A 1.63(3) 7_557
N49B C74B 1.347(15) .
N49B C77 1.363(13) .
N49B C78 1.515(13) .
C73B C74B 1.369(15) .
C73B C75B 1.406(19) .
C73B H73B 0.9300 .
C74B H74B 0.9300 .
C75B C75B 1.41(3) 7_557
C75B C76 1.441(16) .
C76 C77 1.353(8) .
C76 H76 0.9300 .
C77 H77 0.9300 .
C78 C79 1.519(9) .
C78 H78A 0.9700 .
C78 H78B 0.9700 .
C79 C80 1.492(8) .
C79 H79A 0.9700 .
C79 H79B 0.9700 .
C80 C81B 1.475(14) .
C80 C81A 1.575(11) .
C80 H80A 0.9700 .
C80 H80B 0.9700 .
C81A C82A 1.467(13) .
C81A H81A 0.9700 .
C81A H81B 0.9700 .
C82A C83A 1.494(14) .
C82A H82A 0.9700 .
C82A H82B 0.9700 .
C83A H83A 0.9600 .
C83A H83B 0.9600 .
C83A H83C 0.9600 .
C81B C82B 1.483(17) .
C81B H81C 0.9700 .
C81B H81D 0.9700 .
C82B C83B 1.484(17) .
C82B H82C 0.9700 .
C82B H82D 0.9700 .
C83B H83D 0.9600 .
C83B H83E 0.9600 .
C83B H83F 0.9600 .
Cd1 Cl1B 2.375(10) .
Cd1 Cl4A 2.401(9) .
Cd1 Cl2 2.4683(12) .
Cd1 Cl3 2.4820(12) .
Cd1 Cl4B 2.504(3) .
Cd1 Cl1A 2.515(5) .

loop_
_geom_torsion_atom_site_label_1
_geom_torsion_atom_site_label_2
_geom_torsion_atom_site_label_3
_geom_torsion_atom_site_label_4
_geom_torsion
_geom_torsion_site_symmetry_1
_geom_torsion_site_symmetry_4
C5 N28 C1 O1 8.8(6) . .
C3 N28 C1 O1 172.5(4) . .
C5 N28 C1 N25 -168.8(3) . .
C3 N28 C1 N25 -5.2(4) . .
C36 N25 C1 O1 3.4(6) . .
C2 N25 C1 O1 -175.3(4) . .
C36 N25 C1 N28 -178.9(3) . .
C2 N25 C1 N28 2.4(5) . .
C4 N26 C2 N25 120.1(4) . .
C35 N26 C2 N25 -85.2(5) . .
C4 N26 C2 C3 8.8(4) . .
C35 N26 C2 C3 163.5(3) . .
C1 N25 C2 N26 -110.7(4) . .
C36 N25 C2 N26 70.6(5) . .
C1 N25 C2 C3 1.1(4) . .
C36 N25 C2 C3 -177.6(3) . .
C4 N27 C3 N28 -115.1(4) . .
C6 N27 C3 N28 77.6(5) . .
C4 N27 C3 C2 -2.1(4) . .
C6 N27 C3 C2 -169.5(3) . .
C1 N28 C3 N27 118.3(4) . .
C5 N28 C3 N27 -78.1(5) . .
C1 N28 C3 C2 5.6(4) . .
C5 N28 C3 C2 169.2(3) . .
N26 C2 C3 N27 -3.9(4) . .
N25 C2 C3 N27 -124.2(3) . .
N26 C2 C3 N28 116.5(3) . .
N25 C2 C3 N28 -3.8(4) . .
C2 N26 C4 O2 168.1(4) . .
C35 N26 C4 O2 13.4(6) . .
C2 N26 C4 N27 -10.6(4) . .
C35 N26 C4 N27 -165.3(3) . .
C3 N27 C4 O2 -170.9(4) . .
C6 N27 C4 O2 -3.6(7) . .
C3 N27 C4 N26 7.8(5) . .
C6 N27 C4 N26 175.1(4) . .
C1 N28 C5 N29 -110.0(4) . .
C3 N28 C5 N29 88.2(5) . .
C7 N29 C5 N28 107.3(5) . .
C8 N29 C5 N28 -87.6(5) . .
C10 N31 C6 N27 -102.9(5) . .
C8 N31 C6 N27 85.2(6) . .
C4 N27 C6 N31 107.3(5) . .
C3 N27 C6 N31 -86.9(5) . .
C11 N30 C7 O3 7.9(7) . .
C9 N30 C7 O3 173.2(4) . .
C11 N30 C7 N29 -171.5(4) . .
C9 N30 C7 N29 -6.1(5) . .
C8 N29 C7 O3 -172.0(4) . .
C5 N29 C7 O3 -5.3(7) . .
C8 N29 C7 N30 7.4(5) . .
C5 N29 C7 N30 174.0(4) . .
C10 N31 C8 N29 112.8(4) . .
C6 N31 C8 N29 -74.6(6) . .
C10 N31 C8 C9 1.0(5) . .
C6 N31 C8 C9 173.7(4) . .
C7 N29 C8 N31 -117.7(4) . .
C5 N29 C8 N31 76.0(5) . .
C7 N29 C8 C9 -5.5(4) . .
C5 N29 C8 C9 -171.8(4) . .
C10 N32 C9 N30 -117.2(4) . .
C12 N32 C9 N30 77.5(5) . .
C10 N32 C9 C8 -5.6(5) . .
C12 N32 C9 C8 -170.9(4) . .
C7 N30 C9 N32 113.8(4) . .
C11 N30 C9 N32 -80.8(5) . .
C7 N30 C9 C8 2.6(4) . .
C11 N30 C9 C8 168.0(4) . .
N31 C8 C9 N32 2.7(4) . .
N29 C8 C9 N32 -118.4(4) . .
N31 C8 C9 N30 122.7(4) . .
N29 C8 C9 N30 1.6(4) . .
C8 N31 C10 O4 174.6(4) . .
C6 N31 C10 O4 1.7(7) . .
C8 N31 C10 N32 -4.6(5) . .
C6 N31 C10 N32 -177.4(4) . .
C9 N32 C10 O4 -172.6(4) . .
C12 N32 C10 O4 -7.2(7) . .
C9 N32 C10 N31 6.6(5) . .
C12 N32 C10 N31 171.9(4) . .
C7 N30 C11 N35 -107.5(5) . .
C9 N30 C11 N35 88.7(5) . .
C13 N35 C11 N30 101.2(5) . .
C14 N35 C11 N30 -84.7(5) . .
C10 N32 C12 N33 111.3(5) . .
C9 N32 C12 N33 -84.9(5) . .
C16 N33 C12 N32 -109.2(5) . .
C14 N33 C12 N32 87.1(5) . .
C14 N35 C13 O5 -179.1(4) . .
C11 N35 C13 O5 -4.5(7) . .
C14 N35 C13 N36 -0.9(5) . .
C11 N35 C13 N36 173.8(4) . .
C15 N36 C13 O5 178.0(4) . .
C17 N36 C13 O5 0.7(7) . .
C15 N36 C13 N35 -0.2(5) . .
C17 N36 C13 N35 -177.5(4) . .
C13 N35 C14 N33 -110.5(4) . .
C11 N35 C14 N33 74.9(5) . .
C13 N35 C14 C15 1.5(5) . .
C11 N35 C14 C15 -173.1(4) . .
C16 N33 C14 N35 117.0(4) . .
C12 N33 C14 N35 -77.9(5) . .
C16 N33 C14 C15 5.8(5) . .
C12 N33 C14 C15 170.9(4) . .
C13 N36 C15 N34 113.1(4) . .
C17 N36 C15 N34 -69.6(6) . .
C13 N36 C15 C14 1.0(5) . .
C17 N36 C15 C14 178.3(4) . .
C16 N34 C15 N36 -115.4(4) . .
C18 N34 C15 N36 78.8(5) . .
C16 N34 C15 C14 -2.9(5) . .
C18 N34 C15 C14 -168.8(4) . .
N35 C14 C15 N36 -1.4(4) . .
N33 C14 C15 N36 119.0(4) . .
N35 C14 C15 N34 -122.1(4) . .
N33 C14 C15 N34 -1.7(4) . .
C15 N34 C16 O6 -171.2(4) . .
C18 N34 C16 O6 -5.0(7) . .
C15 N34 C16 N33 6.6(5) . .
C18 N34 C16 N33 172.7(4) . .
C14 N33 C16 O6 170.0(4) . .
C12 N33 C16 O6 4.6(7) . .
C14 N33 C16 N34 -7.8(5) . .
C12 N33 C16 N34 -173.2(4) . .
C19 N37 C17 N36 105.1(5) . .
C20 N37 C17 N36 -93.7(6) . .
C13 N36 C17 N37 -100.3(5) . .
C15 N36 C17 N37 82.6(6) . .
C22 N39 C18 N34 -101.4(5) . .
C20 N39 C18 N34 80.7(6) . .
C16 N34 C18 N39 103.8(5) . .
C15 N34 C18 N39 -91.6(5) . .
C23 N38 C19 O7 8.1(7) . .
C21 N38 C19 O7 174.8(4) . .
C23 N38 C19 N37 -172.2(4) . .
C21 N38 C19 N37 -5.5(5) . .
C17 N37 C19 O7 -11.0(7) . .
C20 N37 C19 O7 -174.0(4) . .
C17 N37 C19 N38 169.3(4) . .
C20 N37 C19 N38 6.3(5) . .
C19 N37 C20 N39 -116.9(4) . .
C17 N37 C20 N39 80.3(5) . .
C19 N37 C20 C21 -4.5(5) . .
C17 N37 C20 C21 -167.3(4) . .
C22 N39 C20 N37 112.8(4) . .
C18 N39 C20 N37 -69.1(5) . .
C22 N39 C20 C21 0.3(4) . .
C18 N39 C20 C21 178.4(4) . .
C22 N40 C21 N38 -113.8(4) . .
C24 N40 C21 N38 70.1(5) . .
C22 N40 C21 C20 -3.2(4) . .
C24 N40 C21 C20 -179.3(3) . .
C19 N38 C21 N40 113.6(4) . .
C23 N38 C21 N40 -79.6(5) . .
C19 N38 C21 C20 2.6(4) . .
C23 N38 C21 C20 169.4(3) . .
N37 C20 C21 N40 -119.3(3) . .
N39 C20 C21 N40 1.6(4) . .
N37 C20 C21 N38 1.1(4) . .
N39 C20 C21 N38 122.0(3) . .
C20 N39 C22 O9 175.6(4) . .
C18 N39 C22 O9 -2.5(6) . .
C20 N39 C22 N40 -2.3(5) . .
C18 N39 C22 N40 179.6(3) . .
C24 N40 C22 O9 1.7(6) . .
C21 N40 C22 O9 -174.4(4) . .
C24 N40 C22 N39 179.6(3) . .
C21 N40 C22 N39 3.5(4) . .
C19 N38 C23 N48 -105.2(4) . .
C21 N38 C23 N48 89.4(4) . .
C28 N48 C23 N38 149.2(4) . .
C25 N48 C23 N38 -10.2(5) . .
C22 N40 C24 N46 94.1(4) . .
C21 N40 C24 N46 -90.2(5) . .
C27 N46 C24 N40 -148.0(4) . .
C25 N46 C24 N40 36.3(6) . .
C28 N48 C25 N46 113.5(4) . .
C23 N48 C25 N46 -85.1(5) . .
C28 N48 C25 C26 1.5(4) . .
C23 N48 C25 C26 162.9(4) . .
C27 N46 C25 N48 -111.3(4) . .
C24 N46 C25 N48 64.9(5) . .
C27 N46 C25 C26 0.8(4) . .
C24 N46 C25 C26 177.0(4) . .
C28 N47 C26 N45 -116.4(4) . .
C30 N47 C26 N45 76.9(5) . .
C28 N47 C26 C25 -4.4(4) . .
C30 N47 C26 C25 -171.1(4) . .
C27 N45 C26 N47 107.8(4) . .
C29 N45 C26 N47 -61.3(5) . .
C27 N45 C26 C25 -4.2(4) . .
C29 N45 C26 C25 -173.4(4) . .
N48 C25 C26 N47 1.6(4) . .
N46 C25 C26 N47 -118.5(3) . .
N48 C25 C26 N45 122.0(3) . .
N46 C25 C26 N45 1.9(4) . .
C26 N45 C27 O11 -177.1(4) . .
C29 N45 C27 O11 -8.0(7) . .
C26 N45 C27 N46 4.9(5) . .
C29 N45 C27 N46 174.0(4) . .
C25 N46 C27 O11 178.5(4) . .
C24 N46 C27 O11 2.3(7) . .
C25 N46 C27 N45 -3.5(5) . .
C24 N46 C27 N45 -179.6(4) . .
C26 N47 C28 O12 -176.3(4) . .
C30 N47 C28 O12 -9.5(7) . .
C26 N47 C28 N48 5.5(5) . .
C30 N47 C28 N48 172.3(4) . .
C25 N48 C28 O12 177.6(4) . .
C23 N48 C28 O12 16.1(7) . .
C25 N48 C28 N47 -4.2(5) . .
C23 N48 C28 N47 -165.7(4) . .
C33 N42 C29 N45 -83.7(5) . .
C31 N42 C29 N45 93.0(5) . .
C27 N45 C29 N42 151.0(4) . .
C26 N45 C29 N42 -41.0(6) . .
C34 N44 C30 N47 81.4(5) . .
C31 N44 C30 N47 -93.2(5) . .
C28 N47 C30 N44 -144.9(4) . .
C26 N47 C30 N44 20.5(6) . .
C34 N44 C31 N42 -105.2(4) . .
C30 N44 C31 N42 70.0(5) . .
C34 N44 C31 C32 6.8(4) . .
C30 N44 C31 C32 -178.1(3) . .
C33 N42 C31 N44 114.5(4) . .
C29 N42 C31 N44 -62.4(5) . .
C33 N42 C31 C32 2.4(4) . .
C29 N42 C31 C32 -174.6(4) . .
C33 N41 C32 N43 -105.8(4) . .
C35 N41 C32 N43 68.6(5) . .
C33 N41 C32 C31 5.5(4) . .
C35 N41 C32 C31 179.8(4) . .
C34 N43 C32 N41 114.3(4) . .
C36 N43 C32 N41 -83.9(5) . .
C34 N43 C32 C31 2.8(4) . .
C36 N43 C32 C31 164.6(4) . .
N44 C31 C32 N41 -124.8(3) . .
N42 C31 C32 N41 -4.5(4) . .
N44 C31 C32 N43 -5.5(4) . .
N42 C31 C32 N43 114.9(3) . .
C29 N42 C33 O10 -4.4(6) . .
C31 N42 C33 O10 178.6(4) . .
C29 N42 C33 N41 177.9(3) . .
C31 N42 C33 N41 0.9(5) . .
C35 N41 C33 O10 3.6(6) . .
C32 N41 C33 O10 178.2(4) . .
C35 N41 C33 N42 -178.7(3) . .
C32 N41 C33 N42 -4.2(5) . .
C30 N44 C34 O8 2.2(6) . .
C31 N44 C34 O8 177.4(4) . .
C30 N44 C34 N43 179.6(3) . .
C31 N44 C34 N43 -5.3(4) . .
C32 N43 C34 O8 178.6(4) . .
C36 N43 C34 O8 16.2(6) . .
C32 N43 C34 N44 1.2(4) . .
C36 N43 C34 N44 -161.1(3) . .
C33 N41 C35 N26 95.9(5) . .
C32 N41 C35 N26 -78.0(5) . .
C4 N26 C35 N41 -114.5(4) . .
C2 N26 C35 N41 93.4(5) . .
C1 N25 C36 N43 104.6(4) . .
C2 N25 C36 N43 -76.9(5) . .
C34 N43 C36 N25 -106.5(4) . .
C32 N43 C36 N25 93.1(5) . .
C77 N49A C74A C73A -4.3(17) . .
C78 N49A C74A C73A -166.6(10) . .
C75A C73A C74A N49A 1.5(18) . .
C74A C73A C75A C76 0.5(18) . .
C74A C73A C75A C75A 166.9(14) . 7_557
C77 N49B C74B C73B 0.1(17) . .
C78 N49B C74B C73B 173.4(10) . .
C75B C73B C74B N49B 0.5(18) . .
C74B C73B C75B C75B -162.2(14) . 7_557
C74B C73B C75B C76 -0.1(17) . .
C73A C75A C76 C77 0.2(15) . .
C75A C75A C76 C77 -166.5(12) 7_557 .
C73B C75B C76 C77 -0.9(14) . .
C75B C75B C76 C77 162.1(12) 7_557 .
C74A N49A C77 C76 5.1(14) . .
C78 N49A C77 C76 167.5(7) . .
C75A C76 C77 N49A -3.0(12) . .
C75B C76 C77 N49B 1.4(12) . .
C74B N49B C77 C76 -1.0(13) . .
C78 N49B C77 C76 -174.6(7) . .
C74B N49B C78 C79 78.0(10) . .
C77 N49B C78 C79 -108.5(8) . .
C74A N49A C78 C79 84.4(11) . .
C77 N49A C78 C79 -78.4(10) . .
N49B C78 C79 C80 -177.0(6) . .
N49A C78 C79 C80 -177.0(7) . .
C78 C79 C80 C81B -164.6(10) . .
C78 C79 C80 C81A 172.3(7) . .
C79 C80 C81A C82A 98.4(11) . .
C80 C81A C82A C83A -176.9(11) . .
C79 C80 C81B C82B -179.7(17) . .
C80 C81B C82B C83B 170.7(16) . .
